data_7057436
loop_
_publ_author_name
'Lorkowski, Jan'
'\.Zak, Patrycja'
'Kubicki, Maciej'
'Pietraszuk, Cezary'
'J\;edrzkiewicz, Dawid'
'Ejfler, Jolanta'

_publ_section_title
;
 Dimeric palladium 1,2,3-triazol-5-ylidene complexes -- synthesis,
 structure, reactivity and catalytic properties in Suzuki coupling
;
_journal_issue 12
_journal_name_full 'New Journal of Chemistry'
_journal_page_first 10134
_journal_paper_doi 10.1039/C8NJ00981C
_journal_volume 42
_journal_year 2018
_chemical_formula_moiety 'C36 H38 Cl4 N6 Pd2, 3(C H2 Cl2)'
_chemical_formula_sum 'C39 H44 Cl10 N6 Pd2'
_chemical_formula_weight 1164.10
_space_group_crystal_system monoclinic
_space_group_IT_number 14
_space_group_name_Hall '-P 2yn'
_space_group_name_H-M_alt 'P 1 21/n 1'
_symmetry_space_group_name_Hall '-P 2yn'
_symmetry_space_group_name_H-M 'P 1 21/n 1'
_atom_sites_solution_hydrogens geom
_audit_creation_method SHELXL-2013
_audit_update_record
;
2018-05-08 deposited with the CCDC.
2018-05-11 downloaded from the CCDC.
;
_cell_angle_alpha 90
_cell_angle_beta 90.536(3)
_cell_angle_gamma 90
_cell_formula_units_Z 4
_cell_length_a 11.7859(14)
_cell_length_b 17.1438(16)
_cell_length_c 23.6237(17)
_cell_measurement_reflns_used 5063
_cell_measurement_temperature 220(1)
_cell_measurement_theta_max 22.2200
_cell_measurement_theta_min 3.1170
_cell_volume 4773.1(8)
_computing_cell_refinement 'CrysAlisPro 1.171.38.43c (Rigaku OD, 2015)'
_computing_data_collection 'CrysAlisPro 1.171.38.43c (Rigaku OD, 2015)'
_computing_data_reduction 'CrysAlisPro 1.171.38.43c (Rigaku OD, 2015)'
_computing_molecular_graphics 'Mercury (Macrae et al., 2008)'
_computing_publication_material 'SHELXL-2014/7 (Sheldrick, 2014)'
_computing_structure_refinement 'SHELXL-2014/7 (Sheldrick, 2014)'
_computing_structure_solution 'SHELXT (Sheldrick, 2014)'
_diffrn_ambient_environment N~2~
_diffrn_ambient_temperature 220(1)
_diffrn_detector 'CCD plate'
_diffrn_detector_area_resol_mean 16.2413
_diffrn_detector_type Eos
_diffrn_measured_fraction_theta_full 0.998
_diffrn_measured_fraction_theta_max 0.998
_diffrn_measurement_device 'four-circle diffractometer'
_diffrn_measurement_device_type 'Xcalibur, Eos'
_diffrn_radiation_monochromator graphite
_diffrn_radiation_probe x-ray
_diffrn_radiation_type 'Mo K\a'
_diffrn_radiation_wavelength 0.71073
_diffrn_reflns_av_R_equivalents 0.0893
_diffrn_reflns_av_unetI/netI 0.1397
_diffrn_reflns_Laue_measured_fraction_full 0.998
_diffrn_reflns_Laue_measured_fraction_max 0.998
_diffrn_reflns_limit_h_max 14
_diffrn_reflns_limit_h_min -13
_diffrn_reflns_limit_k_max 20
_diffrn_reflns_limit_k_min -20
_diffrn_reflns_limit_l_max 23
_diffrn_reflns_limit_l_min -28
_diffrn_reflns_number 34672
_diffrn_reflns_point_group_measured_fraction_full 0.998
_diffrn_reflns_point_group_measured_fraction_max 0.998
_diffrn_reflns_theta_full 25.000
_diffrn_reflns_theta_max 24.999
_diffrn_reflns_theta_min 3.098
_diffrn_source 'fine-focus sealed X-ray tube'
_diffrn_source_type 'Enhance (Mo) X-ray Source'
_exptl_absorpt_coefficient_mu 1.349
_exptl_absorpt_correction_T_max 1.00000
_exptl_absorpt_correction_T_min 0.73292
_exptl_absorpt_correction_type multi-scan
_exptl_absorpt_process_details
;
CrysAlisPro 1.171.38.43 (Rigaku Oxford Diffraction, 2015)
Empirical absorption correction using spherical harmonics,
 implemented in SCALE3 ABSPACK scaling algorithm.
;
_exptl_crystal_colour colourless
_exptl_crystal_density_diffrn 1.620
_exptl_crystal_description prism
_exptl_crystal_F_000 2328
_exptl_crystal_size_max 0.3
_exptl_crystal_size_mid 0.2
_exptl_crystal_size_min 0.15
_refine_diff_density_max 1.030
_refine_diff_density_min -0.643
_refine_diff_density_rms 0.118
_refine_ls_extinction_method none
_refine_ls_goodness_of_fit_ref 0.983
_refine_ls_hydrogen_treatment constr
_refine_ls_matrix_type full
_refine_ls_number_parameters 513
_refine_ls_number_reflns 8389
_refine_ls_number_restraints 102
_refine_ls_restrained_S_all 0.996
_refine_ls_R_factor_all 0.1898
_refine_ls_R_factor_gt 0.0837
_refine_ls_shift/su_max 0.001
_refine_ls_shift/su_mean 0.000
_refine_ls_structure_factor_coef Fsqd
_refine_ls_weighting_details 'w=1/[\s^2^(Fo^2^)+(0.0883P)^2^] where P=(Fo^2^+2Fc^2^)/3'
_refine_ls_weighting_scheme calc
_refine_ls_wR_factor_gt 0.1880
_refine_ls_wR_factor_ref 0.2267
_reflns_Friedel_coverage 0.000
_reflns_number_gt 3748
_reflns_number_total 8389
_reflns_threshold_expression 'I > 2\s(I)'
_cod_data_source_file c8nj00981c2.cif
_cod_data_source_block 3a(cisoidal)
_cod_depositor_comments 'Adding full bibliography for 7057433--7057436.cif.'
_cod_database_code 7057436
_shelx_space_group_comment
;
The symmetry employed for this shelxl refinement is uniquely defined
by the following loop, which should always be used as a source of
symmetry information in preference to the above space-group names.
They are only intended as comments.
;
_shelxl_version_number 2013-4

loop_
_space_group_symop_operation_xyz
'x, y, z'
'-x+1/2, y+1/2, -z+1/2'
'-x, -y, -z'
'x-1/2, -y-1/2, z-1/2'

loop_
_atom_site_label
_atom_site_type_symbol
_atom_site_fract_x
_atom_site_fract_y
_atom_site_fract_z
_atom_site_U_iso_or_equiv
_atom_site_adp_type
_atom_site_occupancy
_atom_site_site_symmetry_order
_atom_site_calc_flag
_atom_site_refinement_flags_posn
_atom_site_refinement_flags_adp
_atom_site_refinement_flags_occupancy
_atom_site_disorder_assembly
_atom_site_disorder_group
Pd1 Pd 0.69056(7) 0.31625(5) 0.31423(3) 0.0589(3) Uani 1 1 d . . . . .
Pd2 Pd 0.46148(7) 0.32405(5) 0.22216(3) 0.0568(3) Uani 1 1 d . . . . .
Cl1 Cl 0.5923(2) 0.41148(15) 0.26152(10) 0.0654(8) Uani 1 1 d . . . . .
Cl2 Cl 0.5738(2) 0.22125(16) 0.26516(10) 0.0716(9) Uani 1 1 d . . . . .
Cl3 Cl 0.7852(3) 0.22461(17) 0.36794(11) 0.0771(9) Uani 1 1 d . . . . .
Cl4 Cl 0.3342(3) 0.23984(16) 0.17970(11) 0.0775(9) Uani 1 1 d . . . . .
N1 N 0.7863(7) 0.4291(5) 0.4004(3) 0.059(2) Uani 1 1 d . . . . .
C11 C 0.7289(10) 0.3970(6) 0.4496(4) 0.056(3) Uani 1 1 d . . . . .
C12 C 0.6140(11) 0.4093(6) 0.4544(4) 0.069(3) Uani 1 1 d . . . . .
C121 C 0.5437(10) 0.4558(7) 0.4109(4) 0.096(4) Uani 1 1 d . . . . .
H12A H 0.5912 0.4952 0.3937 0.144 Uiso 1 1 calc R U . . .
H12B H 0.4805 0.4807 0.4297 0.144 Uiso 1 1 calc R U . . .
H12C H 0.5151 0.4207 0.3819 0.144 Uiso 1 1 calc R U . . .
C13 C 0.5584(11) 0.3772(6) 0.5012(4) 0.074(3) Uani 1 1 d . . . . .
H13 H 0.4795 0.3826 0.5048 0.088 Uiso 1 1 calc R U . . .
C14 C 0.6210(10) 0.3370(6) 0.5422(4) 0.065(3) Uani 1 1 d . . . . .
C141 C 0.5598(11) 0.3022(7) 0.5915(5) 0.115(5) Uani 1 1 d . . . . .
H14A H 0.5699 0.2461 0.5914 0.173 Uiso 1 1 calc R U . . .
H14B H 0.4796 0.3144 0.5885 0.173 Uiso 1 1 calc R U . . .
H14C H 0.5903 0.3236 0.6265 0.173 Uiso 1 1 calc R U . . .
C15 C 0.7356(11) 0.3276(6) 0.5350(4) 0.065(3) Uani 1 1 d . . . . .
H15 H 0.7787 0.3008 0.5624 0.078 Uiso 1 1 calc R U . . .
C16 C 0.7877(11) 0.3573(6) 0.4877(4) 0.066(3) Uani 1 1 d . . . . .
C161 C 0.9186(10) 0.3497(7) 0.4826(4) 0.092(4) Uani 1 1 d . . . . .
H16A H 0.9380 0.3376 0.4438 0.138 Uiso 1 1 calc R U . . .
H16B H 0.9454 0.3083 0.5073 0.138 Uiso 1 1 calc R U . . .
H16C H 0.9541 0.3985 0.4937 0.138 Uiso 1 1 calc R U . . .
N2 N 0.8532(8) 0.4915(5) 0.4079(3) 0.065(3) Uani 1 1 d . . . . .
N3 N 0.8949(8) 0.5050(5) 0.3564(4) 0.067(3) Uani 1 1 d . . . . .
C31 C 0.9712(10) 0.5701(6) 0.3487(4) 0.082(4) Uani 1 1 d . . . . .
H31A H 0.9405 0.6048 0.3200 0.124 Uiso 1 1 calc R U . . .
H31B H 1.0446 0.5509 0.3368 0.124 Uiso 1 1 calc R U . . .
H31C H 0.9796 0.5981 0.3841 0.124 Uiso 1 1 calc R U . . .
C4 C 0.8579(9) 0.4522(7) 0.3171(4) 0.063(3) Uani 1 1 d . . . . .
C41 C 0.8939(9) 0.4516(7) 0.2594(4) 0.062(3) Uani 1 1 d . . . . .
C42 C 0.9555(12) 0.3878(8) 0.2387(5) 0.110(5) Uani 1 1 d . . . . .
H42 H 0.9743 0.3465 0.2632 0.132 Uiso 1 1 calc R U . . .
C43 C 0.9888(14) 0.3849(9) 0.1829(6) 0.135(6) Uani 1 1 d . . . . .
H43 H 1.0264 0.3409 0.1686 0.162 Uiso 1 1 calc R U . . .
C44 C 0.9653(14) 0.4487(10) 0.1484(6) 0.118(5) Uani 1 1 d . . . . .
H44 H 0.9921 0.4494 0.1110 0.142 Uiso 1 1 calc R U . . .
C45 C 0.9050(10) 0.5094(8) 0.1678(5) 0.078(4) Uani 1 1 d . . . . .
H45 H 0.8847 0.5505 0.1434 0.094 Uiso 1 1 calc R U . . .
C46 C 0.8733(9) 0.5108(7) 0.2233(5) 0.067(3) Uani 1 1 d . . . . .
H46 H 0.8355 0.5552 0.2369 0.081 Uiso 1 1 calc R U . . .
C5 C 0.7865(9) 0.3987(6) 0.3455(4) 0.058(3) Uani 1 1 d . . . . .
N6 N 0.3698(8) 0.4507(5) 0.1463(3) 0.062(2) Uani 1 1 d . . . . .
C61 C 0.4208(10) 0.4289(6) 0.0941(4) 0.053(3) Uani 1 1 d . . . . .
C62 C 0.5328(11) 0.4484(7) 0.0835(4) 0.067(3) Uani 1 1 d . . . . .
C621 C 0.6032(10) 0.4976(7) 0.1236(5) 0.088(4) Uani 1 1 d . . . . .
H62A H 0.6646 0.4664 0.1391 0.131 Uiso 1 1 calc R U . . .
H62B H 0.5558 0.5163 0.1541 0.131 Uiso 1 1 calc R U . . .
H62C H 0.6344 0.5417 0.1033 0.131 Uiso 1 1 calc R U . . .
C63 C 0.5820(10) 0.4216(6) 0.0343(4) 0.069(3) Uani 1 1 d . . . . .
H63 H 0.6586 0.4330 0.0273 0.083 Uiso 1 1 calc R U . . .
C64 C 0.5206(12) 0.3782(6) -0.0050(5) 0.073(3) Uani 1 1 d . . . . .
C641 C 0.5820(10) 0.3449(6) -0.0564(4) 0.092(4) Uani 1 1 d . . . . .
H64A H 0.6495 0.3755 -0.0636 0.139 Uiso 1 1 calc R U . . .
H64B H 0.5320 0.3468 -0.0892 0.139 Uiso 1 1 calc R U . . .
H64C H 0.6033 0.2912 -0.0489 0.139 Uiso 1 1 calc R U . . .
C65 C 0.4063(10) 0.3643(6) 0.0059(4) 0.067(3) Uani 1 1 d . . . . .
H65 H 0.3621 0.3372 -0.0210 0.080 Uiso 1 1 calc R U . . .
C66 C 0.3569(11) 0.3892(6) 0.0549(4) 0.063(3) Uani 1 1 d . . . . .
C661 C 0.2292(10) 0.3782(7) 0.0640(4) 0.083(4) Uani 1 1 d . . . . .
H66A H 0.1964 0.3512 0.0317 0.125 Uiso 1 1 calc R U . . .
H66B H 0.1933 0.4288 0.0680 0.125 Uiso 1 1 calc R U . . .
H66C H 0.2171 0.3477 0.0980 0.125 Uiso 1 1 calc R U . . .
N7 N 0.3022(8) 0.5175(5) 0.1449(4) 0.065(3) Uani 1 1 d . . . . .
N8 N 0.2629(7) 0.5194(5) 0.1973(4) 0.059(2) Uani 1 1 d . . . . .
C81 C 0.1827(9) 0.5820(6) 0.2097(5) 0.080(4) Uani 1 1 d . . . . .
H81A H 0.1783 0.6173 0.1777 0.120 Uiso 1 1 calc R U . . .
H81B H 0.2082 0.6103 0.2430 0.120 Uiso 1 1 calc R U . . .
H81C H 0.1084 0.5599 0.2166 0.120 Uiso 1 1 calc R U . . .
C9 C 0.2989(9) 0.4591(6) 0.2303(5) 0.065(3) Uani 1 1 d . . . . .
C91 C 0.2651(9) 0.4471(6) 0.2888(4) 0.059(3) Uani 1 1 d . . . . .
C92 C 0.2165(10) 0.3749(7) 0.3037(5) 0.085(4) Uani 1 1 d . . . . .
H92 H 0.2102 0.3350 0.2766 0.102 Uiso 1 1 calc R U . . .
C93 C 0.1789(12) 0.3629(9) 0.3573(6) 0.111(5) Uani 1 1 d . . . . .
H93 H 0.1418 0.3161 0.3663 0.133 Uiso 1 1 calc R U . . .
C94 C 0.1952(12) 0.4203(11) 0.3994(6) 0.099(5) Uani 1 1 d . . . . .
H94 H 0.1726 0.4108 0.4368 0.119 Uiso 1 1 calc R U . . .
C95 C 0.2436(11) 0.4891(10) 0.3855(5) 0.088(4) Uani 1 1 d . . . . .
H95 H 0.2549 0.5277 0.4133 0.106 Uiso 1 1 calc R U . . .
C96 C 0.2760(10) 0.5023(7) 0.3310(5) 0.079(4) Uani 1 1 d . . . . .
H96 H 0.3071 0.5511 0.3219 0.095 Uiso 1 1 calc R U . . .
C10 C 0.3737(8) 0.4124(6) 0.1967(4) 0.055(3) Uani 1 1 d . . . . .
C1A C 0.5069(8) 0.1946(5) 0.4294(6) 0.143(7) Uani 1 1 d D . . . .
H1A1 H 0.5530 0.2261 0.4555 0.172 Uiso 1 1 calc R U . . .
H1A2 H 0.5547 0.1800 0.3974 0.172 Uiso 1 1 calc R U . . .
Cl1A Cl 0.3942(4) 0.2497(3) 0.40503(18) 0.1586(18) Uani 1 1 d D . . . .
Cl2A Cl 0.4622(5) 0.1096(3) 0.46436(18) 0.171(2) Uani 1 1 d D . . . .
C1B C 0.6064(8) 0.6655(11) 0.2531(6) 0.139(7) Uani 0.75 1 d D U P A 1
H1B1 H 0.6388 0.6426 0.2188 0.166 Uiso 0.75 1 calc R U P A 1
H1B2 H 0.6366 0.7185 0.2568 0.166 Uiso 0.75 1 calc R U P A 1
Cl1B Cl 0.6504(5) 0.6120(3) 0.3103(2) 0.143(2) Uani 0.75 1 d D U P A 1
Cl2B Cl 0.4584(5) 0.6710(4) 0.2444(2) 0.156(2) Uani 0.75 1 d D U P A 1
C1C C 0.5768 0.6010 0.2611 0.170 Uani 0.25 1 d D U P B 2
H1C1 H 0.5434 0.5531 0.2762 0.204 Uiso 0.25 1 calc R U P B 2
H1C2 H 0.6210 0.5871 0.2277 0.204 Uiso 0.25 1 calc R U P B 2
Cl1C Cl 0.6657 0.6419 0.3117 0.203 Uani 0.25 1 d D U P B 2
Cl2C Cl 0.4673 0.6661 0.2413 0.176 Uani 0.25 1 d D U P B 2
C1D C 0.6572 0.2494 0.1048 0.111 Uani 0.85 1 d D U P C 1
H1D1 H 0.6286 0.2194 0.1369 0.133 Uiso 0.85 1 calc R U P C 1
H1D2 H 0.5944 0.2802 0.0889 0.133 Uiso 0.85 1 calc R U P C 1
Cl1D Cl 0.7099(5) 0.1865(3) 0.0534(2) 0.160(2) Uani 0.85 1 d D U P C 1
Cl2D Cl 0.7675(5) 0.3121(3) 0.1276(2) 0.158(2) Uani 0.85 1 d D U P C 1
C1E C 0.7556 0.2650 0.0730 0.089 Uani 0.15 1 d D U P D 2
H1E1 H 0.7371 0.3034 0.0437 0.107 Uiso 0.15 1 calc R U P D 2
H1E2 H 0.8323 0.2761 0.0871 0.107 Uiso 0.15 1 calc R U P D 2
Cl1E Cl 0.7523 0.1732 0.0441 0.196 Uani 0.15 1 d D U P D 2
Cl2E Cl 0.6583 0.2738 0.1291 0.183 Uani 0.15 1 d D U P D 2

loop_
_atom_site_aniso_label
_atom_site_aniso_U_11
_atom_site_aniso_U_22
_atom_site_aniso_U_33
_atom_site_aniso_U_23
_atom_site_aniso_U_13
_atom_site_aniso_U_12
Pd1 0.0759(7) 0.0589(6) 0.0421(5) -0.0026(4) 0.0053(4) 0.0090(5)
Pd2 0.0799(7) 0.0497(6) 0.0408(5) -0.0024(4) 0.0013(4) 0.0004(5)
Cl1 0.079(2) 0.0528(17) 0.0642(16) 0.0006(14) -0.0209(15) -0.0016(15)
Cl2 0.108(3) 0.0462(17) 0.0603(16) -0.0034(13) -0.0196(17) 0.0114(16)
Cl3 0.101(2) 0.074(2) 0.0562(16) 0.0076(15) -0.0062(17) 0.0220(18)
Cl4 0.111(3) 0.0550(18) 0.0656(17) 0.0028(14) -0.0244(18) -0.0177(17)
N1 0.064(6) 0.063(6) 0.049(5) -0.002(5) 0.006(5) 0.007(5)
C11 0.061(8) 0.076(8) 0.032(5) 0.001(5) 0.003(6) 0.002(7)
C12 0.084(10) 0.072(8) 0.050(7) 0.001(6) 0.004(7) 0.006(7)
C121 0.099(11) 0.112(11) 0.077(8) 0.007(8) 0.013(8) 0.035(9)
C13 0.101(10) 0.062(8) 0.058(7) -0.003(6) 0.022(7) -0.001(7)
C14 0.068(8) 0.076(8) 0.050(6) 0.011(6) 0.017(7) 0.007(7)
C141 0.126(13) 0.127(12) 0.093(9) -0.016(9) 0.054(9) -0.035(10)
C15 0.094(10) 0.057(7) 0.045(6) 0.005(5) 0.010(7) 0.012(7)
C16 0.084(10) 0.064(8) 0.051(7) 0.002(6) 0.012(7) 0.014(7)
C161 0.094(11) 0.121(11) 0.061(7) 0.008(7) -0.006(7) 0.011(9)
N2 0.084(7) 0.064(6) 0.046(5) -0.002(5) 0.009(5) -0.021(5)
N3 0.072(7) 0.070(7) 0.059(6) 0.002(5) 0.016(5) 0.012(5)
C31 0.097(10) 0.061(8) 0.090(9) 0.018(7) 0.009(7) -0.030(7)
C4 0.065(8) 0.071(8) 0.052(7) 0.015(6) 0.016(6) 0.004(6)
C41 0.063(8) 0.067(8) 0.057(7) -0.011(6) 0.013(6) -0.014(6)
C42 0.152(14) 0.095(11) 0.084(9) -0.004(8) 0.041(9) 0.046(10)
C43 0.200(18) 0.121(14) 0.086(11) -0.030(10) 0.060(12) 0.046(13)
C44 0.152(16) 0.130(14) 0.073(10) 0.010(10) 0.035(10) 0.007(12)
C45 0.075(10) 0.084(10) 0.076(9) 0.000(7) 0.013(8) -0.011(7)
C46 0.067(8) 0.072(8) 0.064(7) 0.009(6) 0.017(7) -0.005(7)
C5 0.066(8) 0.061(7) 0.048(6) -0.003(6) 0.005(6) 0.010(6)
N6 0.077(7) 0.070(7) 0.039(5) 0.005(5) 0.017(5) -0.007(5)
C61 0.062(8) 0.046(7) 0.051(6) 0.002(5) 0.012(6) -0.004(6)
C62 0.083(10) 0.074(8) 0.046(6) 0.003(6) 0.007(7) -0.017(7)
C621 0.085(10) 0.083(9) 0.095(9) 0.017(8) 0.019(8) -0.007(8)
C63 0.081(9) 0.063(8) 0.064(7) 0.012(6) 0.018(7) -0.012(7)
C64 0.107(11) 0.057(8) 0.054(7) 0.011(6) 0.028(8) -0.005(7)
C641 0.109(11) 0.092(9) 0.078(8) 0.018(7) 0.053(8) 0.011(8)
C65 0.073(9) 0.081(8) 0.047(6) 0.007(6) 0.009(7) -0.009(7)
C66 0.084(10) 0.051(7) 0.054(7) 0.013(6) 0.025(7) 0.018(6)
C661 0.091(10) 0.097(10) 0.061(7) -0.007(7) 0.024(7) -0.002(8)
N7 0.077(7) 0.050(6) 0.067(6) 0.006(5) 0.005(5) 0.005(5)
N8 0.062(6) 0.057(6) 0.058(5) 0.015(5) 0.006(5) 0.008(5)
C81 0.065(8) 0.071(8) 0.106(9) 0.010(7) 0.026(7) 0.015(7)
C9 0.070(8) 0.061(8) 0.064(7) -0.012(6) 0.003(7) -0.012(6)
C91 0.077(8) 0.054(7) 0.045(6) -0.002(5) 0.017(6) -0.001(6)
C92 0.119(11) 0.067(9) 0.068(8) 0.012(7) 0.031(8) -0.002(8)
C93 0.129(13) 0.118(12) 0.087(10) 0.038(10) 0.061(10) 0.009(10)
C94 0.094(12) 0.143(15) 0.060(8) 0.006(10) 0.019(8) 0.036(11)
C95 0.076(10) 0.131(14) 0.059(8) -0.015(9) 0.005(8) 0.018(9)
C96 0.074(9) 0.070(9) 0.093(9) -0.004(8) 0.013(8) -0.017(7)
C10 0.056(7) 0.062(7) 0.049(6) -0.008(6) 0.006(6) -0.005(6)
C1A 0.132(14) 0.056(10) 0.240(19) -0.031(11) -0.031(14) 0.020(9)
Cl1A 0.158(4) 0.174(5) 0.144(4) -0.031(3) -0.013(3) -0.005(4)
Cl2A 0.206(5) 0.182(5) 0.125(4) 0.000(3) 0.012(3) -0.010(4)
C1B 0.128(11) 0.153(11) 0.135(10) 0.050(8) 0.002(8) -0.005(9)
Cl1B 0.160(5) 0.144(5) 0.128(4) 0.018(3) 0.058(4) 0.038(4)
Cl2B 0.135(5) 0.179(6) 0.154(5) -0.001(4) 0.010(4) -0.046(4)
C1C 0.172 0.168 0.170 -0.013 -0.010 0.005
Cl1C 0.192 0.226 0.191 -0.022 0.038 -0.006
Cl2C 0.170 0.179 0.180 -0.006 0.004 -0.003
C1D 0.129 0.088 0.115 0.015 -0.003 -0.017
Cl1D 0.167(5) 0.184(5) 0.129(4) -0.020(4) 0.000(4) 0.004(4)
Cl2D 0.171(5) 0.146(4) 0.159(4) -0.013(4) -0.017(4) 0.013(4)
C1E 0.088 0.090 0.090 -0.006 0.001 0.004
Cl1E 0.191 0.201 0.194 -0.004 -0.002 -0.003
Cl2E 0.192 0.186 0.172 -0.007 0.023 0.007

loop_
_atom_type_symbol
_atom_type_description
_atom_type_scat_dispersion_real
_atom_type_scat_dispersion_imag
_atom_type_scat_source
C C 0.0033 0.0016 'International Tables Vol C Tables 4.2.6.8 and 6.1.1.4'
H H 0.0000 0.0000 'International Tables Vol C Tables 4.2.6.8 and 6.1.1.4'
N N 0.0061 0.0033 'International Tables Vol C Tables 4.2.6.8 and 6.1.1.4'
Pd Pd -0.9988 1.0072 'International Tables Vol C Tables 4.2.6.8 and 6.1.1.4'
Cl Cl 0.1484 0.1585 'International Tables Vol C Tables 4.2.6.8 and 6.1.1.4'

loop_
_geom_angle_atom_site_label_1
_geom_angle_atom_site_label_2
_geom_angle_atom_site_label_3
_geom_angle
C5 Pd1 Cl3 90.5(3)
C5 Pd1 Cl1 88.8(3)
Cl3 Pd1 Cl1 178.50(10)
C5 Pd1 Cl2 173.5(3)
Cl3 Pd1 Cl2 94.31(10)
Cl1 Pd1 Cl2 86.47(9)
C10 Pd2 Cl4 90.6(3)
C10 Pd2 Cl1 88.3(3)
Cl4 Pd2 Cl1 177.63(10)
C10 Pd2 Cl2 173.0(3)
Cl4 Pd2 Cl2 94.45(10)
Cl1 Pd2 Cl2 86.79(9)
Pd2 Cl1 Pd1 94.89(10)
Pd1 Cl2 Pd2 90.99(9)
N2 N1 C5 114.5(8)
N2 N1 C11 118.2(8)
C5 N1 C11 127.2(9)
C16 C11 C12 122.2(11)
C16 C11 N1 119.5(10)
C12 C11 N1 118.2(10)
C11 C12 C13 118.2(11)
C11 C12 C121 123.3(10)
C13 C12 C121 118.5(11)
C12 C121 H12A 109.5
C12 C121 H12B 109.5
H12A C121 H12B 109.5
C12 C121 H12C 109.5
H12A C121 H12C 109.5
H12B C121 H12C 109.5
C14 C13 C12 119.6(11)
C14 C13 H13 120.2
C12 C13 H13 120.2
C15 C14 C13 119.0(10)
C15 C14 C141 122.1(11)
C13 C14 C141 118.8(11)
C14 C141 H14A 109.5
C14 C141 H14B 109.5
H14A C141 H14B 109.5
C14 C141 H14C 109.5
H14A C141 H14C 109.5
H14B C141 H14C 109.5
C14 C15 C16 120.3(11)
C14 C15 H15 119.9
C16 C15 H15 119.9
C11 C16 C15 120.6(12)
C11 C16 C161 120.4(10)
C15 C16 C161 118.8(11)
C16 C161 H16A 109.5
C16 C161 H16B 109.5
H16A C161 H16B 109.5
C16 C161 H16C 109.5
H16A C161 H16C 109.5
H16B C161 H16C 109.5
N3 N2 N1 103.8(8)
N2 N3 C4 112.7(9)
N2 N3 C31 118.9(9)
C4 N3 C31 128.5(9)
N3 C31 H31A 109.5
N3 C31 H31B 109.5
H31A C31 H31B 109.5
N3 C31 H31C 109.5
H31A C31 H31C 109.5
H31B C31 H31C 109.5
N3 C4 C5 107.2(9)
N3 C4 C41 123.8(10)
C5 C4 C41 128.9(11)
C46 C41 C42 117.2(11)
C46 C41 C4 123.0(11)
C42 C41 C4 119.8(11)
C43 C42 C41 120.9(13)
C43 C42 H42 119.5
C41 C42 H42 119.5
C42 C43 C44 118.4(13)
C42 C43 H43 120.8
C44 C43 H43 120.8
C45 C44 C43 120.7(13)
C45 C44 H44 119.6
C43 C44 H44 119.6
C44 C45 C46 119.5(13)
C44 C45 H45 120.3
C46 C45 H45 120.3
C41 C46 C45 123.1(12)
C41 C46 H46 118.5
C45 C46 H46 118.5
N1 C5 C4 101.7(9)
N1 C5 Pd1 128.0(8)
C4 C5 Pd1 129.3(8)
C10 N6 N7 115.6(8)
C10 N6 C61 128.2(9)
N7 N6 C61 116.0(8)
C66 C61 C62 121.1(10)
C66 C61 N6 118.7(10)
C62 C61 N6 120.2(10)
C63 C62 C61 118.6(11)
C63 C62 C621 118.8(11)
C61 C62 C621 122.6(10)
C62 C621 H62A 109.5
C62 C621 H62B 109.5
H62A C621 H62B 109.5
C62 C621 H62C 109.5
H62A C621 H62C 109.5
H62B C621 H62C 109.5
C62 C63 C64 121.4(11)
C62 C63 H63 119.3
C64 C63 H63 119.3
C63 C64 C65 117.8(10)
C63 C64 C641 118.9(12)
C65 C64 C641 123.2(12)
C64 C641 H64A 109.5
C64 C641 H64B 109.5
H64A C641 H64B 109.5
C64 C641 H64C 109.5
H64A C641 H64C 109.5
H64B C641 H64C 109.5
C66 C65 C64 121.4(11)
C66 C65 H65 119.3
C64 C65 H65 119.3
C61 C66 C65 119.4(11)
C61 C66 C661 120.1(9)
C65 C66 C661 120.3(11)
C66 C661 H66A 109.5
C66 C661 H66B 109.5
H66A C661 H66B 109.5
C66 C661 H66C 109.5
H66A C661 H66C 109.5
H66B C661 H66C 109.5
N8 N7 N6 101.6(8)
N7 N8 C9 114.0(9)
N7 N8 C81 115.8(9)
C9 N8 C81 130.0(9)
N8 C81 H81A 109.5
N8 C81 H81B 109.5
H81A C81 H81B 109.5
N8 C81 H81C 109.5
H81A C81 H81C 109.5
H81B C81 H81C 109.5
N8 C9 C10 107.2(9)
N8 C9 C91 124.4(10)
C10 C9 C91 128.4(11)
C96 C91 C92 117.1(10)
C96 C91 C9 124.4(10)
C92 C91 C9 118.5(10)
C93 C92 C91 120.2(12)
C93 C92 H92 119.9
C91 C92 H92 119.9
C92 C93 C94 120.5(14)
C92 C93 H93 119.8
C94 C93 H93 119.8
C95 C94 C93 119.4(13)
C95 C94 H94 120.3
C93 C94 H94 120.3
C94 C95 C96 119.7(14)
C94 C95 H95 120.1
C96 C95 H95 120.1
C95 C96 C91 122.9(12)
C95 C96 H96 118.5
C91 C96 H96 118.5
N6 C10 C9 101.5(9)
N6 C10 Pd2 131.8(8)
C9 C10 Pd2 126.5(8)
Cl1A C1A Cl2A 112.2(6)
Cl1A C1A H1A1 109.2
Cl2A C1A H1A1 109.2
Cl1A C1A H1A2 109.2
Cl2A C1A H1A2 109.2
H1A1 C1A H1A2 107.9
Cl1B C1B Cl2B 114.5(6)
Cl1B C1B H1B1 108.6
Cl2B C1B H1B1 108.6
Cl1B C1B H1B2 108.6
Cl2B C1B H1B2 108.6
H1B1 C1B H1B2 107.6
Cl1C C1C Cl2C 111.3
Cl1C C1C H1C1 109.4
Cl2C C1C H1C1 109.4
Cl1C C1C H1C2 109.4
Cl2C C1C H1C2 109.4
H1C1 C1C H1C2 108.0
Cl1D C1D Cl2D 108.9(2)
Cl1D C1D H1D1 109.9
Cl2D C1D H1D1 109.9
Cl1D C1D H1D2 109.9
Cl2D C1D H1D2 109.9
H1D1 C1D H1D2 108.3
Cl1E C1E Cl2E 111.4
Cl1E C1E H1E1 109.4
Cl2E C1E H1E1 109.4
Cl1E C1E H1E2 109.4
Cl2E C1E H1E2 109.4
H1E1 C1E H1E2 108.0

loop_
_geom_bond_atom_site_label_1
_geom_bond_atom_site_label_2
_geom_bond_distance
Pd1 C5 1.951(10)
Pd1 Cl3 2.301(3)
Pd1 Cl1 2.352(3)
Pd1 Cl2 2.421(3)
Pd2 C10 1.928(10)
Pd2 Cl4 2.305(3)
Pd2 Cl1 2.337(3)
Pd2 Cl2 2.422(3)
N1 N2 1.340(10)
N1 C5 1.397(11)
N1 C11 1.458(11)
C11 C16 1.319(13)
C11 C12 1.376(14)
C12 C13 1.402(13)
C12 C121 1.537(13)
C121 H12A 0.9700
C121 H12B 0.9700
C121 H12C 0.9700
C13 C14 1.395(13)
C13 H13 0.9400
C14 C15 1.372(14)
C14 C141 1.499(13)
C141 H14A 0.9700
C141 H14B 0.9700
C141 H14C 0.9700
C15 C16 1.378(13)
C15 H15 0.9400
C16 C161 1.554(14)
C161 H16A 0.9700
C161 H16B 0.9700
C161 H16C 0.9700
N2 N3 1.337(10)
N3 C4 1.364(12)
N3 C31 1.445(12)
C31 H31A 0.9700
C31 H31B 0.9700
C31 H31C 0.9700
C4 C5 1.418(13)
C4 C41 1.431(13)
C41 C46 1.347(13)
C41 C42 1.404(15)
C42 C43 1.379(15)
C42 H42 0.9400
C43 C44 1.391(17)
C43 H43 0.9400
C44 C45 1.343(16)
C44 H44 0.9400
C45 C46 1.366(13)
C45 H45 0.9400
C46 H46 0.9400
N6 C10 1.358(11)
N6 N7 1.395(10)
N6 C61 1.428(11)
C61 C66 1.369(13)
C61 C62 1.387(13)
C62 C63 1.381(13)
C62 C621 1.511(14)
C621 H62A 0.9700
C621 H62B 0.9700
C621 H62C 0.9700
C63 C64 1.388(14)
C63 H63 0.9400
C64 C65 1.395(14)
C64 C641 1.530(13)
C641 H64A 0.9700
C641 H64B 0.9700
C641 H64C 0.9700
C65 C66 1.370(13)
C65 H65 0.9400
C66 C661 1.534(14)
C661 H66A 0.9700
C661 H66B 0.9700
C661 H66C 0.9700
N7 N8 1.326(10)
N8 C9 1.359(12)
N8 C81 1.462(11)
C81 H81A 0.9700
C81 H81B 0.9700
C81 H81C 0.9700
C9 C10 1.436(13)
C9 C91 1.455(13)
C91 C96 1.380(13)
C91 C92 1.411(13)
C92 C93 1.359(13)
C92 H92 0.9400
C93 C94 1.412(17)
C93 H93 0.9400
C94 C95 1.351(16)
C94 H94 0.9400
C95 C96 1.366(14)
C95 H95 0.9400
C96 H96 0.9400
C1A Cl1A 1.725(7)
C1A Cl2A 1.758(7)
C1A H1A1 0.9800
C1A H1A2 0.9800
C1B Cl1B 1.711(7)
C1B Cl2B 1.757(8)
C1B H1B1 0.9800
C1B H1B2 0.9800
C1C Cl1C 1.7297
C1C Cl2C 1.7665
C1C H1C1 0.9800
C1C H1C2 0.9800
C1D Cl1D 1.742(4)
C1D Cl2D 1.768(5)
C1D H1D1 0.9800
C1D H1D2 0.9800
C1E Cl1E 1.7160
C1E Cl2E 1.7660
C1E H1E1 0.9800
C1E H1E2 0.9800

loop_
_geom_torsion_atom_site_label_1
_geom_torsion_atom_site_label_2
_geom_torsion_atom_site_label_3
_geom_torsion_atom_site_label_4
_geom_torsion
N2 N1 C11 C16 -73.7(13)
C5 N1 C11 C16 101.4(12)
N2 N1 C11 C12 106.6(11)
C5 N1 C11 C12 -78.3(13)
C16 C11 C12 C13 -1.0(16)
N1 C11 C12 C13 178.8(9)
C16 C11 C12 C121 179.6(10)
N1 C11 C12 C121 -0.7(15)
C11 C12 C13 C14 2.7(15)
C121 C12 C13 C14 -177.8(9)
C12 C13 C14 C15 -2.1(16)
C12 C13 C14 C141 -179.2(10)
C13 C14 C15 C16 -0.1(16)
C141 C14 C15 C16 176.8(10)
C12 C11 C16 C15 -1.3(17)
N1 C11 C16 C15 178.9(9)
C12 C11 C16 C161 -175.8(10)
N1 C11 C16 C161 4.4(15)
C14 C15 C16 C11 1.9(16)
C14 C15 C16 C161 176.5(10)
C5 N1 N2 N3 2.7(11)
C11 N1 N2 N3 178.4(8)
N1 N2 N3 C4 -1.1(11)
N1 N2 N3 C31 179.4(9)
N2 N3 C4 C5 -0.7(12)
C31 N3 C4 C5 178.7(10)
N2 N3 C4 C41 -177.1(10)
C31 N3 C4 C41 2.2(18)
N3 C4 C41 C46 -62.8(16)
C5 C4 C41 C46 121.6(13)
N3 C4 C41 C42 115.9(13)
C5 C4 C41 C42 -59.7(17)
C46 C41 C42 C43 -3(2)
C4 C41 C42 C43 178.4(13)
C41 C42 C43 C44 3(2)
C42 C43 C44 C45 -4(3)
C43 C44 C45 C46 5(2)
C42 C41 C46 C45 3.1(18)
C4 C41 C46 C45 -178.2(11)
C44 C45 C46 C41 -4(2)
N2 N1 C5 C4 -3.0(11)
C11 N1 C5 C4 -178.3(10)
N2 N1 C5 Pd1 -172.9(7)
C11 N1 C5 Pd1 11.9(15)
N3 C4 C5 N1 2.1(11)
C41 C4 C5 N1 178.3(11)
N3 C4 C5 Pd1 171.8(7)
C41 C4 C5 Pd1 -12.1(18)
C10 N6 C61 C66 95.6(13)
N7 N6 C61 C66 -80.6(11)
C10 N6 C61 C62 -84.9(13)
N7 N6 C61 C62 98.9(11)
C66 C61 C62 C63 -5.1(16)
N6 C61 C62 C63 175.4(9)
C66 C61 C62 C621 175.0(9)
N6 C61 C62 C621 -4.5(16)
C61 C62 C63 C64 2.2(16)
C621 C62 C63 C64 -178.0(10)
C62 C63 C64 C65 1.8(16)
C62 C63 C64 C641 -175.3(9)
C63 C64 C65 C66 -3.0(16)
C641 C64 C65 C66 174.0(10)
C62 C61 C66 C65 3.9(15)
N6 C61 C66 C65 -176.6(9)
C62 C61 C66 C661 -171.5(10)
N6 C61 C66 C661 8.0(14)
C64 C65 C66 C61 0.2(16)
C64 C65 C66 C661 175.7(10)
C10 N6 N7 N8 -0.2(11)
C61 N6 N7 N8 176.5(8)
N6 N7 N8 C9 -1.0(11)
N6 N7 N8 C81 -177.1(8)
N7 N8 C9 C10 1.8(12)
C81 N8 C9 C10 177.2(10)
N7 N8 C9 C91 -178.3(9)
C81 N8 C9 C91 -2.9(17)
N8 C9 C91 C96 -54.1(16)
C10 C9 C91 C96 125.8(13)
N8 C9 C91 C92 125.0(12)
C10 C9 C91 C92 -55.1(16)
C96 C91 C92 C93 2.4(18)
C9 C91 C92 C93 -176.8(12)
C91 C92 C93 C94 -5(2)
C92 C93 C94 C95 3(2)
C93 C94 C95 C96 0(2)
C94 C95 C96 C91 -2(2)
C92 C91 C96 C95 1.0(18)
C9 C91 C96 C95 -179.9(11)
N7 N6 C10 C9 1.2(11)
C61 N6 C10 C9 -175.0(10)
N7 N6 C10 Pd2 -174.4(7)
C61 N6 C10 Pd2 9.4(16)
N8 C9 C10 N6 -1.7(11)
C91 C9 C10 N6 178.4(10)
N8 C9 C10 Pd2 174.2(7)
C91 C9 C10 Pd2 -5.6(16)
